data_1549294
loop_
_publ_author_name
'Cai, Yuanjing'
'Du, Lili'
'Samedov, Kerim'
'Gu, Xinggui'
'Qi, Fei'
'Sung, Herman H. Y.'
'Patrick, Brian O.'
'Yan, Zhiping'
'Jiang, Xiaofang'
'Zhang, Haoke'
'Lam, Jacky W. Y.'
'Williams, Ian D.'
'Lee Phillips, David'
'Qin, Anjun'
'Tang, Ben Zhong'

_publ_section_title
;
 Deciphering the working mechanism of aggregation-induced emission of
 tetraphenylethylene derivatives by ultrafast spectroscopy.
;
_journal_issue 20
_journal_name_full 'Chemical science'
_journal_page_first 4662
_journal_page_last 4670
_journal_paper_doi 10.1039/c8sc01170b
_journal_volume 9
_journal_year 2018
_chemical_formula_moiety 'C29 H24'
_chemical_formula_sum 'C29 H24'
_chemical_formula_weight 372.48
_space_group_crystal_system monoclinic
_space_group_IT_number 14
_space_group_name_Hall '-P 2ybc'
_space_group_name_H-M_alt 'P 1 21/c 1'
_symmetry_space_group_name_Hall '-P 2ybc'
_symmetry_space_group_name_H-M 'P 1 21/c 1'
_atom_sites_solution_hydrogens geom
_atom_sites_solution_primary iterative
_audit_creation_date 2016-06-01
_audit_creation_method
;
Olex2 1.2
(compiled 2016.02.19 svn.r3266 for OlexSys, GUI svn.r5155)
;
_audit_update_record
;
2017-10-10 deposited with the CCDC.
2018-04-24 downloaded from the CCDC.
;
_cell_angle_alpha 90
_cell_angle_beta 91.801(3)
_cell_angle_gamma 90
_cell_formula_units_Z 8
_cell_length_a 7.3960(2)
_cell_length_b 30.1314(11)
_cell_length_c 18.3110(7)
_cell_measurement_reflns_used 5772
_cell_measurement_temperature 99.93(16)
_cell_measurement_theta_max 28.0810
_cell_measurement_theta_min 4.0010
_cell_volume 4078.6(2)
_computing_cell_refinement
;
CrysAlisPro, Agilent Technologies,
Version 1.171.37.35 (release 13-08-2014 CrysAlis171 .NET)
(compiled Aug 13 2014,18:06:01)
;
_computing_data_collection
;
CrysAlisPro, Agilent Technologies,
Version 1.171.37.35 (release 13-08-2014 CrysAlis171 .NET)
(compiled Aug 13 2014,18:06:01)
;
_computing_data_reduction
;
CrysAlisPro, Agilent Technologies,
Version 1.171.37.35 (release 13-08-2014 CrysAlis171 .NET)
(compiled Aug 13 2014,18:06:01)
;
_computing_molecular_graphics 'Olex2 (Dolomanov et al., 2009)'
_computing_publication_material 'Olex2 (Dolomanov et al., 2009)'
_computing_structure_refinement 'ShelXL (Sheldrick, 2015)'
_computing_structure_solution
;
Superflip (Palatinus & Chapuis, 2007;Palatinus & van der Lee, 2008;
Palatinus et al., 2012)
;
_diffrn_ambient_environment N~2~
_diffrn_ambient_temperature 99.93(16)
_diffrn_detector 'CCD plate'
_diffrn_detector_area_resol_mean 10.3587
_diffrn_detector_type Atlas
_diffrn_measured_fraction_theta_full 0.990
_diffrn_measured_fraction_theta_max 0.990
_diffrn_measurement_details
;
#__ type_ start__ end____ width___ exp.time_
  1 omega  -51.00   53.00   1.0000   50.0000
omega____ theta____ kappa____ phi______ frames
    -       16.5527  -57.0000 -180.0000 104

#__ type_ start__ end____ width___ exp.time_
  2 omega  -17.00   64.00   1.0000   50.0000
omega____ theta____ kappa____ phi______ frames
    -       16.5527  -99.0000  -30.0000 81

#__ type_ start__ end____ width___ exp.time_
  3 omega  -14.00   98.00   1.0000   50.0000
omega____ theta____ kappa____ phi______ frames
    -       16.5527   57.0000  120.0000 112
;
_diffrn_measurement_device 'kappa diffractometer'
_diffrn_measurement_device_type 'SuperNova, Dual, Mo at zero, Atlas'
_diffrn_measurement_method '\w scans'
_diffrn_orient_matrix_UB_11 0.0173638000
_diffrn_orient_matrix_UB_12 -0.0221159000
_diffrn_orient_matrix_UB_13 -0.0110257000
_diffrn_orient_matrix_UB_21 0.0061495000
_diffrn_orient_matrix_UB_22 -0.0066599000
_diffrn_orient_matrix_UB_23 0.0371416000
_diffrn_orient_matrix_UB_31 -0.0941882000
_diffrn_orient_matrix_UB_32 -0.0045270000
_diffrn_orient_matrix_UB_33 -0.0008627000
_diffrn_radiation_monochromator mirror
_diffrn_radiation_probe x-ray
_diffrn_radiation_type MoK\a
_diffrn_radiation_wavelength 0.71073
_diffrn_reflns_av_R_equivalents 0.0529
_diffrn_reflns_av_unetI/netI 0.0705
_diffrn_reflns_limit_h_max 8
_diffrn_reflns_limit_h_min -9
_diffrn_reflns_limit_k_max 37
_diffrn_reflns_limit_k_min -34
_diffrn_reflns_limit_l_max 20
_diffrn_reflns_limit_l_min -22
_diffrn_reflns_number 23858
_diffrn_reflns_theta_full 25.000
_diffrn_reflns_theta_max 25.999
_diffrn_reflns_theta_min 3.488
_diffrn_source 'SuperNova (Mo) X-ray Source'
_diffrn_source_current 0.80
_diffrn_source_power 0.040
_diffrn_source_target Mo
_diffrn_source_voltage 50
_exptl_absorpt_coefficient_mu 0.068
_exptl_absorpt_correction_T_max 1.00000
_exptl_absorpt_correction_T_min 0.82572
_exptl_absorpt_correction_type multi-scan
_exptl_absorpt_process_details
;
CrysAlisPro, Agilent Technologies,
Version 1.171.37.35 (release 13-08-2014 CrysAlis171 .NET)
(compiled Aug 13 2014,18:06:01)
Empirical absorption correction using spherical harmonics,
 implemented in SCALE3 ABSPACK scaling algorithm.
;
_exptl_crystal_colour colourless
_exptl_crystal_density_diffrn 1.213
_exptl_crystal_density_method 'not measured'
_exptl_crystal_description needle
_exptl_crystal_F_000 1584
_exptl_crystal_size_max 0.35
_exptl_crystal_size_mid 0.08
_exptl_crystal_size_min 0.05
_refine_diff_density_max 0.251
_refine_diff_density_min -0.243
_refine_diff_density_rms 0.048
_refine_ls_extinction_method none
_refine_ls_goodness_of_fit_ref 1.001
_refine_ls_hydrogen_treatment constr
_refine_ls_matrix_type full
_refine_ls_number_parameters 529
_refine_ls_number_reflns 7936
_refine_ls_number_restraints 0
_refine_ls_restrained_S_all 1.001
_refine_ls_R_factor_all 0.0904
_refine_ls_R_factor_gt 0.0571
_refine_ls_shift/su_max 0.010
_refine_ls_shift/su_mean 0.000
_refine_ls_structure_factor_coef Fsqd
_refine_ls_weighting_details 'w=1/[\s^2^(Fo^2^)+(0.0530P)^2^+0.6710P] where P=(Fo^2^+2Fc^2^)/3'
_refine_ls_weighting_scheme calc
_refine_ls_wR_factor_gt 0.1201
_refine_ls_wR_factor_ref 0.1345
_reflns_Friedel_coverage 0.000
_reflns_number_gt 5509
_reflns_number_total 7936
_reflns_threshold_expression 'I > 2\s(I)'
_cod_data_source_file c8sc01170b2.cif
_cod_data_source_block pc-o-4Me-TPE
_cod_depositor_comments 'Adding full bibliography for 1549288--1549295.cif.'
_cod_database_code 1549294
_shelx_space_group_comment
;
The symmetry employed for this shelxl refinement is uniquely defined
by the following loop, which should always be used as a source of
symmetry information in preference to the above space-group names.
They are only intended as comments.
;
_reflns_odcompleteness_completeness 99.46
_reflns_odcompleteness_iscentric 1
_reflns_odcompleteness_theta 26.32
_olex2_refinement_description
;
1. Fixed Uiso
 At 1.2 times of:
  All C(H) groups
 At 1.5 times of:
  All C(H,H,H) groups
2.a Aromatic/amide H refined with riding coordinates:
 C4(H4), C5(H5), C6(H6), C7(H7), C10(H10), C11(H11), C12(H12), C23(H23),
 C24(H24), C25(H25), C32(H32), C33(H33), C34(H34), C35(H35), C36(H36), C4A(H4A),
  C5A(H5A), C6A(H6A), C7A(H7A), C10A(H10A), C11A(H11A), C12A(H12A), C23A(H23A),
 C24A(H24A), C25A(H25A), C32A(H32A), C33A(H33A), C34A(H34A), C35A(H35A),
 C36A(H36A)
2.b Idealised Me refined as rotating group:
 C15(H15A,H15B,H15C), C27(H27A,H27B,H27C), C28(H28A,H28B,H28C), C15A(H15D,H15E,
 H15F), C27A(H27D,H27E,H27F), C28A(H28D,H28E,H28F)
;
_shelx_shelxl_version_number 2014/7
_olex2_date_sample_data_collection 2016-05-30
_olex2_submission_special_instructions 'No special instructions were received'

loop_
_space_group_symop_operation_xyz
'x, y, z'
'-x, y+1/2, -z+1/2'
'-x, -y, -z'
'x, -y-1/2, z-1/2'

loop_
_atom_site_label
_atom_site_type_symbol
_atom_site_fract_x
_atom_site_fract_y
_atom_site_fract_z
_atom_site_U_iso_or_equiv
_atom_site_adp_type
_atom_site_occupancy
_atom_site_site_symmetry_order
_atom_site_calc_flag
_atom_site_refinement_flags_posn
C1 C 0.4166(2) 0.36550(6) 0.17880(10) 0.0159(4) Uani 1 1 d .
C2 C 0.4417(2) 0.36350(6) 0.10508(10) 0.0161(4) Uani 1 1 d .
C3 C 0.3330(2) 0.33438(6) 0.05875(10) 0.0159(4) Uani 1 1 d .
C4 C 0.3379(2) 0.33691(6) -0.01826(10) 0.0187(4) Uani 1 1 d .
H4 H 0.4211 0.3565 -0.0401 0.022 Uiso 1 1 calc R
C5 C 0.2248(2) 0.31160(6) -0.06206(11) 0.0212(4) Uani 1 1 d .
H5 H 0.2289 0.3139 -0.1137 0.025 Uiso 1 1 calc R
C6 C 0.1031(2) 0.28233(6) -0.03011(11) 0.0210(4) Uani 1 1 d .
H6 H 0.0245 0.2648 -0.0603 0.025 Uiso 1 1 calc R
C7 C 0.0968(2) 0.27890(6) 0.04442(11) 0.0192(4) Uani 1 1 d .
H7 H 0.0136 0.2589 0.0651 0.023 Uiso 1 1 calc R
C8 C 0.2114(2) 0.30453(6) 0.09124(10) 0.0163(4) Uani 1 1 d .
C9 C 0.2055(2) 0.30178(6) 0.17048(10) 0.0153(4) Uani 1 1 d .
C10 C 0.1057(2) 0.26787(6) 0.20346(11) 0.0205(4) Uani 1 1 d .
H10 H 0.0450 0.2464 0.1736 0.025 Uiso 1 1 calc R
C11 C 0.0944(3) 0.26524(7) 0.27760(11) 0.0235(5) Uani 1 1 d .
H11 H 0.0279 0.2420 0.2992 0.028 Uiso 1 1 calc R
C12 C 0.1816(2) 0.29701(6) 0.32123(11) 0.0218(5) Uani 1 1 d .
H12 H 0.1712 0.2952 0.3727 0.026 Uiso 1 1 calc R
C13 C 0.2823(2) 0.33103(6) 0.29285(11) 0.0193(4) Uani 1 1 d .
C14 C 0.3007(2) 0.33357(6) 0.21514(10) 0.0168(4) Uani 1 1 d .
C15 C 0.3635(3) 0.36331(7) 0.34856(11) 0.0284(5) Uani 1 1 d .
H15A H 0.4956 0.3631 0.3456 0.043 Uiso 1 1 calc GR
H15B H 0.3296 0.3544 0.3977 0.043 Uiso 1 1 calc GR
H15C H 0.3177 0.3933 0.3383 0.043 Uiso 1 1 calc GR
C21 C 0.5075(2) 0.40279(6) 0.21942(10) 0.0194(4) Uani 1 1 d .
C22 C 0.4123(3) 0.44266(7) 0.22686(12) 0.0276(5) Uani 1 1 d .
C23 C 0.4968(3) 0.47797(7) 0.26198(13) 0.0394(6) Uani 1 1 d .
H23 H 0.4332 0.5051 0.2675 0.047 Uiso 1 1 calc R
C24 C 0.6722(4) 0.47432(8) 0.28906(14) 0.0460(7) Uani 1 1 d .
H24 H 0.7294 0.4990 0.3122 0.055 Uiso 1 1 calc R
C25 C 0.7649(3) 0.43486(9) 0.28263(12) 0.0401(6) Uani 1 1 d .
H25 H 0.8846 0.4325 0.3026 0.048 Uiso 1 1 calc R
C26 C 0.6859(3) 0.39831(7) 0.24739(11) 0.0258(5) Uani 1 1 d .
C27 C 0.2198(3) 0.44733(8) 0.19860(14) 0.0385(6) Uani 1 1 d .
H27A H 0.2169 0.4470 0.1451 0.058 Uiso 1 1 calc GR
H27B H 0.1697 0.4754 0.2157 0.058 Uiso 1 1 calc GR
H27C H 0.1475 0.4226 0.2166 0.058 Uiso 1 1 calc GR
C28 C 0.7850(3) 0.35512(8) 0.24121(12) 0.0367(6) Uani 1 1 d .
H28A H 0.7107 0.3311 0.2603 0.055 Uiso 1 1 calc GR
H28B H 0.8995 0.3567 0.2695 0.055 Uiso 1 1 calc GR
H28C H 0.8096 0.3493 0.1898 0.055 Uiso 1 1 calc GR
C31 C 0.5831(2) 0.39122(6) 0.06956(10) 0.0173(4) Uani 1 1 d .
C32 C 0.5633(3) 0.43636(6) 0.05695(11) 0.0237(5) Uani 1 1 d .
H32 H 0.4560 0.4510 0.0709 0.028 Uiso 1 1 calc R
C33 C 0.6989(3) 0.46041(7) 0.02412(12) 0.0283(5) Uani 1 1 d .
H33 H 0.6838 0.4913 0.0157 0.034 Uiso 1 1 calc R
C34 C 0.8556(3) 0.43952(7) 0.00364(12) 0.0288(5) Uani 1 1 d .
H34 H 0.9482 0.4561 -0.0186 0.035 Uiso 1 1 calc R
C35 C 0.8777(3) 0.39458(7) 0.01542(11) 0.0261(5) Uani 1 1 d .
H35 H 0.9853 0.3801 0.0012 0.031 Uiso 1 1 calc R
C36 C 0.7417(2) 0.37060(7) 0.04821(11) 0.0212(4) Uani 1 1 d .
H36 H 0.7571 0.3397 0.0562 0.025 Uiso 1 1 calc R
C1A C 0.0694(2) 0.63480(6) 0.36613(10) 0.0178(4) Uani 1 1 d .
C2A C 0.0617(2) 0.63580(6) 0.29137(10) 0.0165(4) Uani 1 1 d .
C3A C 0.1774(2) 0.66512(6) 0.25110(10) 0.0165(4) Uani 1 1 d .
C4A C 0.1826(2) 0.66380(6) 0.17425(11) 0.0191(4) Uani 1 1 d .
H4A H 0.1070 0.6434 0.1481 0.023 Uiso 1 1 calc R
C5A C 0.2943(2) 0.69124(6) 0.13633(11) 0.0209(4) Uani 1 1 d .
H5A H 0.2961 0.6898 0.0845 0.025 Uiso 1 1 calc R
C6A C 0.4054(2) 0.72139(6) 0.17466(11) 0.0220(4) Uani 1 1 d .
H6A H 0.4846 0.7401 0.1488 0.026 Uiso 1 1 calc R
C7A C 0.4008(2) 0.72415(6) 0.24927(11) 0.0213(4) Uani 1 1 d .
H7A H 0.4762 0.7451 0.2743 0.026 Uiso 1 1 calc R
C8A C 0.2863(2) 0.69653(6) 0.28967(10) 0.0168(4) Uani 1 1 d .
C9A C 0.2788(2) 0.69897(6) 0.36880(11) 0.0178(4) Uani 1 1 d .
C10A C 0.3661(2) 0.73396(7) 0.40738(11) 0.0218(4) Uani 1 1 d .
H10A H 0.4226 0.7570 0.3810 0.026 Uiso 1 1 calc R
C11A C 0.3706(2) 0.73525(7) 0.48173(11) 0.0237(5) Uani 1 1 d .
H11A H 0.4260 0.7595 0.5070 0.028 Uiso 1 1 calc R
C12A C 0.2931(2) 0.70065(7) 0.52033(11) 0.0234(5) Uani 1 1 d .
H12A H 0.3033 0.7010 0.5722 0.028 Uiso 1 1 calc R
C13A C 0.2020(2) 0.66596(7) 0.48642(11) 0.0209(4) Uani 1 1 d .
C14A C 0.1840(2) 0.66576(6) 0.40796(10) 0.0165(4) Uani 1 1 d .
C15A C 0.1372(3) 0.62927(7) 0.53573(11) 0.0287(5) Uani 1 1 d .
H15D H 0.0050 0.6303 0.5376 0.043 Uiso 1 1 calc GR
H15E H 0.1899 0.6333 0.5850 0.043 Uiso 1 1 calc GR
H15F H 0.1747 0.6005 0.5165 0.043 Uiso 1 1 calc GR
C21A C -0.0561(2) 0.60296(6) 0.40281(10) 0.0194(4) Uani 1 1 d .
C22A C -0.0132(3) 0.55789(7) 0.40814(11) 0.0249(5) Uani 1 1 d .
C23A C -0.1365(3) 0.52929(7) 0.43998(12) 0.0337(5) Uani 1 1 d .
H23A H -0.1090 0.4986 0.4444 0.040 Uiso 1 1 calc R
C24A C -0.2987(3) 0.54527(8) 0.46523(13) 0.0376(6) Uani 1 1 d .
H24A H -0.3822 0.5254 0.4863 0.045 Uiso 1 1 calc R
C25A C -0.3392(3) 0.58940(8) 0.46000(12) 0.0309(5) Uani 1 1 d .
H25A H -0.4509 0.5999 0.4775 0.037 Uiso 1 1 calc R
C26A C -0.2198(2) 0.61903(7) 0.42953(11) 0.0232(5) Uani 1 1 d .
C27A C 0.1646(3) 0.54001(7) 0.38288(13) 0.0362(6) Uani 1 1 d .
H27D H 0.1765 0.5465 0.3308 0.054 Uiso 1 1 calc GR
H27E H 0.1687 0.5078 0.3905 0.054 Uiso 1 1 calc GR
H27F H 0.2641 0.5541 0.4109 0.054 Uiso 1 1 calc GR
C28A C -0.2643(3) 0.66750(7) 0.42849(12) 0.0302(5) Uani 1 1 d .
H28D H -0.1864 0.6831 0.4644 0.045 Uiso 1 1 calc GR
H28E H -0.3913 0.6716 0.4407 0.045 Uiso 1 1 calc GR
H28F H -0.2445 0.6795 0.3797 0.045 Uiso 1 1 calc GR
C31A C -0.0713(2) 0.60824(6) 0.24763(10) 0.0182(4) Uani 1 1 d .
C32A C -0.0188(3) 0.57078(6) 0.20904(11) 0.0234(5) Uani 1 1 d .
H32A H 0.1036 0.5612 0.2125 0.028 Uiso 1 1 calc R
C33A C -0.1423(3) 0.54716(7) 0.16564(12) 0.0285(5) Uani 1 1 d .
H33A H -0.1044 0.5216 0.1400 0.034 Uiso 1 1 calc R
C34A C -0.3207(3) 0.56093(7) 0.15974(12) 0.0298(5) Uani 1 1 d .
H34A H -0.4054 0.5448 0.1301 0.036 Uiso 1 1 calc R
C35A C -0.3753(3) 0.59821(7) 0.19704(12) 0.0289(5) Uani 1 1 d .
H35A H -0.4974 0.6079 0.1927 0.035 Uiso 1 1 calc R
C36A C -0.2515(2) 0.62160(7) 0.24091(11) 0.0237(5) Uani 1 1 d .
H36A H -0.2904 0.6471 0.2667 0.028 Uiso 1 1 calc R

loop_
_atom_site_aniso_label
_atom_site_aniso_U_11
_atom_site_aniso_U_22
_atom_site_aniso_U_33
_atom_site_aniso_U_23
_atom_site_aniso_U_13
_atom_site_aniso_U_12
C1 0.0123(9) 0.0183(10) 0.0171(11) 0.0009(8) 0.0001(7) 0.0022(8)
C2 0.0149(9) 0.0182(10) 0.0152(10) 0.0007(8) 0.0008(7) 0.0025(8)
C3 0.0148(9) 0.0182(10) 0.0148(11) 0.0002(8) 0.0016(7) 0.0044(8)
C4 0.0160(9) 0.0239(11) 0.0163(11) 0.0006(8) 0.0036(8) 0.0020(8)
C5 0.0216(10) 0.0292(11) 0.0127(11) -0.0011(8) -0.0001(8) 0.0046(9)
C6 0.0177(9) 0.0265(11) 0.0186(11) -0.0030(8) -0.0030(8) 0.0027(9)
C7 0.0182(9) 0.0183(10) 0.0213(11) -0.0011(8) 0.0026(8) 0.0016(8)
C8 0.0152(9) 0.0169(10) 0.0168(11) -0.0010(8) 0.0015(8) 0.0040(8)
C9 0.0118(9) 0.0166(10) 0.0175(11) 0.0016(8) -0.0002(7) 0.0039(8)
C10 0.0206(10) 0.0206(10) 0.0203(11) 0.0001(8) -0.0007(8) -0.0042(8)
C11 0.0261(11) 0.0234(11) 0.0210(12) 0.0050(9) 0.0035(9) -0.0043(9)
C12 0.0222(10) 0.0286(12) 0.0147(11) 0.0040(8) 0.0022(8) 0.0013(9)
C13 0.0167(9) 0.0245(11) 0.0166(11) -0.0001(8) -0.0001(8) 0.0024(8)
C14 0.0139(9) 0.0198(10) 0.0167(11) 0.0010(8) 0.0004(8) 0.0041(8)
C15 0.0328(11) 0.0380(13) 0.0146(11) 0.0005(9) 0.0024(9) -0.0098(10)
C21 0.0232(10) 0.0241(11) 0.0112(10) -0.0010(8) 0.0059(8) -0.0054(9)
C22 0.0396(12) 0.0237(11) 0.0201(12) -0.0025(9) 0.0129(9) -0.0037(10)
C23 0.0620(17) 0.0252(13) 0.0319(15) -0.0093(10) 0.0187(12) -0.0090(12)
C24 0.0676(18) 0.0420(16) 0.0292(15) -0.0123(11) 0.0117(13) -0.0335(14)
C25 0.0351(13) 0.0661(18) 0.0193(13) -0.0006(11) 0.0019(10) -0.0252(13)
C26 0.0221(10) 0.0412(13) 0.0140(11) 0.0003(9) 0.0022(8) -0.0103(10)
C27 0.0416(13) 0.0340(13) 0.0408(16) 0.0029(11) 0.0154(11) 0.0131(11)
C28 0.0229(11) 0.0644(17) 0.0225(13) 0.0050(11) -0.0028(9) 0.0064(11)
C31 0.0180(9) 0.0230(11) 0.0107(10) -0.0018(8) -0.0014(7) -0.0019(8)
C32 0.0248(10) 0.0255(11) 0.0212(12) 0.0018(9) 0.0064(8) 0.0011(9)
C33 0.0348(12) 0.0227(11) 0.0278(13) 0.0023(9) 0.0060(10) -0.0050(10)
C34 0.0270(11) 0.0343(13) 0.0255(13) 0.0007(9) 0.0077(9) -0.0105(10)
C35 0.0201(10) 0.0365(13) 0.0221(12) -0.0040(9) 0.0056(9) -0.0012(9)
C36 0.0222(10) 0.0229(11) 0.0187(11) -0.0004(8) 0.0026(8) -0.0004(8)
C1A 0.0157(9) 0.0209(10) 0.0169(11) 0.0009(8) 0.0015(8) 0.0048(8)
C2A 0.0155(9) 0.0167(10) 0.0172(11) -0.0005(8) 0.0006(8) 0.0030(8)
C3A 0.0140(9) 0.0194(10) 0.0161(11) -0.0002(8) 0.0022(8) 0.0054(8)
C4A 0.0188(9) 0.0204(11) 0.0179(11) -0.0007(8) -0.0005(8) 0.0046(8)
C5A 0.0211(10) 0.0260(11) 0.0160(11) 0.0034(8) 0.0039(8) 0.0044(9)
C6A 0.0193(10) 0.0247(11) 0.0223(12) 0.0063(9) 0.0040(8) 0.0010(9)
C7A 0.0173(10) 0.0215(11) 0.0251(12) -0.0005(8) 0.0008(8) -0.0002(8)
C8A 0.0143(9) 0.0203(10) 0.0158(11) 0.0005(8) -0.0013(8) 0.0029(8)
C9A 0.0134(9) 0.0218(10) 0.0184(11) -0.0005(8) 0.0008(8) 0.0049(8)
C10A 0.0184(10) 0.0236(11) 0.0236(12) -0.0004(9) 0.0020(8) 0.0020(8)
C11A 0.0207(10) 0.0263(11) 0.0238(12) -0.0070(9) -0.0012(9) 0.0022(9)
C12A 0.0203(10) 0.0347(12) 0.0151(11) -0.0048(9) -0.0015(8) 0.0029(9)
C13A 0.0147(9) 0.0306(12) 0.0173(11) 0.0002(9) 0.0022(8) 0.0025(9)
C14A 0.0124(9) 0.0224(10) 0.0145(10) -0.0011(8) 0.0000(7) 0.0039(8)
C15A 0.0268(11) 0.0454(14) 0.0136(11) 0.0025(9) -0.0022(9) -0.0069(10)
C21A 0.0206(10) 0.0260(11) 0.0115(10) 0.0019(8) -0.0034(8) -0.0021(9)
C22A 0.0310(11) 0.0274(12) 0.0159(11) 0.0036(9) -0.0046(9) -0.0027(9)
C23A 0.0464(14) 0.0278(12) 0.0259(13) 0.0057(10) -0.0118(11) -0.0085(11)
C24A 0.0332(12) 0.0491(16) 0.0301(14) 0.0141(11) -0.0057(10) -0.0234(12)
C25A 0.0207(10) 0.0507(15) 0.0212(12) 0.0050(10) -0.0005(9) -0.0091(10)
C26A 0.0191(10) 0.0366(13) 0.0137(11) 0.0011(9) -0.0019(8) -0.0036(9)
C27A 0.0495(14) 0.0318(13) 0.0275(13) 0.0058(10) 0.0020(11) 0.0126(11)
C28A 0.0239(11) 0.0424(14) 0.0246(13) 0.0008(10) 0.0064(9) 0.0052(10)
C31A 0.0201(10) 0.0220(10) 0.0126(10) 0.0043(8) 0.0011(8) -0.0011(8)
C32A 0.0221(10) 0.0250(11) 0.0233(12) -0.0009(9) 0.0006(9) 0.0012(9)
C33A 0.0353(12) 0.0251(12) 0.0253(13) -0.0036(9) 0.0030(9) -0.0063(10)
C34A 0.0326(12) 0.0318(13) 0.0246(13) 0.0027(10) -0.0055(10) -0.0126(10)
C35A 0.0223(10) 0.0362(13) 0.0276(13) 0.0050(10) -0.0062(9) -0.0022(10)
C36A 0.0236(10) 0.0270(11) 0.0206(12) 0.0005(9) -0.0004(9) 0.0020(9)

loop_
_atom_type_symbol
_atom_type_description
_atom_type_scat_dispersion_real
_atom_type_scat_dispersion_imag
_atom_type_scat_source
C C 0.0033 0.0016 'International Tables Vol C Tables 4.2.6.8 and 6.1.1.4'
H H 0.0000 0.0000 'International Tables Vol C Tables 4.2.6.8 and 6.1.1.4'

loop_
_geom_angle_atom_site_label_1
_geom_angle_atom_site_label_2
_geom_angle_atom_site_label_3
_geom_angle
C2 C1 C14 121.25(17)
C2 C1 C21 116.78(16)
C14 C1 C21 121.93(17)
C1 C2 C3 120.97(16)
C1 C2 C31 121.32(16)
C3 C2 C31 117.71(16)
C4 C3 C2 121.38(17)
C4 C3 C8 119.34(17)
C8 C3 C2 119.18(17)
C5 C4 C3 121.23(18)
C4 C5 C6 119.59(19)
C7 C6 C5 120.34(18)
C6 C7 C8 121.57(18)
C3 C8 C7 117.91(17)
C3 C8 C9 119.65(16)
C7 C8 C9 122.43(17)
C10 C9 C8 120.13(17)
C10 C9 C14 119.75(17)
C14 C9 C8 120.12(16)
C11 C10 C9 121.21(18)
C10 C11 C12 119.28(18)
C13 C12 C11 122.76(19)
C12 C13 C14 118.84(17)
C12 C13 C15 115.45(18)
C14 C13 C15 125.71(17)
C9 C14 C1 117.75(17)
C9 C14 C13 118.07(16)
C13 C14 C1 124.13(16)
C22 C21 C1 118.23(17)
C22 C21 C26 121.01(18)
C26 C21 C1 120.73(17)
C21 C22 C27 121.27(18)
C23 C22 C21 118.9(2)
C23 C22 C27 119.8(2)
C24 C23 C22 120.8(2)
C23 C24 C25 120.2(2)
C24 C25 C26 121.2(2)
C21 C26 C28 120.71(18)
C25 C26 C21 117.8(2)
C25 C26 C28 121.44(19)
C32 C31 C2 123.11(16)
C32 C31 C36 118.40(17)
C36 C31 C2 118.49(16)
C31 C32 C33 120.65(18)
C34 C33 C32 120.21(19)
C35 C34 C33 120.08(19)
C34 C35 C36 119.58(18)
C35 C36 C31 121.07(18)
C2A C1A C14A 121.03(17)
C2A C1A C21A 116.93(16)
C14A C1A C21A 121.87(17)
C1A C2A C3A 121.08(17)
C1A C2A C31A 121.86(17)
C3A C2A C31A 117.01(16)
C4A C3A C2A 121.77(17)
C4A C3A C8A 118.91(17)
C8A C3A C2A 119.32(17)
C5A C4A C3A 121.59(18)
C4A C5A C6A 119.39(19)
C7A C6A C5A 120.48(18)
C6A C7A C8A 121.34(18)
C3A C8A C9A 119.44(17)
C7A C8A C3A 118.24(18)
C7A C8A C9A 122.31(17)
C10A C9A C8A 120.31(17)
C10A C9A C14A 119.69(18)
C14A C9A C8A 120.00(17)
C11A C10A C9A 121.17(19)
C10A C11A C12A 119.23(19)
C13A C12A C11A 122.77(19)
C12A C13A C14A 118.73(18)
C12A C13A C15A 116.34(18)
C14A C13A C15A 124.83(17)
C9A C14A C1A 118.04(17)
C9A C14A C13A 117.86(17)
C13A C14A C1A 124.06(17)
C22A C21A C1A 120.53(17)
C22A C21A C26A 120.43(18)
C26A C21A C1A 119.00(17)
C21A C22A C27A 121.62(18)
C23A C22A C21A 118.65(19)
C23A C22A C27A 119.70(19)
C24A C23A C22A 120.6(2)
C25A C24A C23A 120.4(2)
C24A C25A C26A 120.9(2)
C21A C26A C28A 121.55(18)
C25A C26A C21A 119.02(19)
C25A C26A C28A 119.39(18)
C32A C31A C2A 122.04(16)
C32A C31A C36A 118.04(18)
C36A C31A C2A 119.79(17)
C33A C32A C31A 121.11(18)
C34A C33A C32A 119.97(19)
C35A C34A C33A 119.84(19)
C34A C35A C36A 120.04(19)
C35A C36A C31A 120.99(19)

loop_
_geom_bond_atom_site_label_1
_geom_bond_atom_site_label_2
_geom_bond_distance
C1 C2 1.370(3)
C1 C14 1.463(3)
C1 C21 1.495(3)
C2 C3 1.447(2)
C2 C31 1.502(3)
C3 C4 1.414(3)
C3 C8 1.416(2)
C4 C5 1.372(3)
C5 C6 1.401(3)
C6 C7 1.371(3)
C7 C8 1.416(3)
C8 C9 1.456(3)
C9 C10 1.407(3)
C9 C14 1.430(2)
C10 C11 1.365(3)
C11 C12 1.392(3)
C12 C13 1.378(3)
C13 C14 1.436(3)
C13 C15 1.519(3)
C21 C22 1.401(3)
C21 C26 1.407(3)
C22 C23 1.382(3)
C22 C27 1.506(3)
C23 C24 1.379(3)
C24 C25 1.379(3)
C25 C26 1.395(3)
C26 C28 1.500(3)
C31 C32 1.387(3)
C31 C36 1.394(2)
C32 C33 1.389(3)
C33 C34 1.381(3)
C34 C35 1.380(3)
C35 C36 1.390(3)
C1A C2A 1.369(3)
C1A C14A 1.461(3)
C1A C21A 1.508(3)
C2A C3A 1.448(3)
C2A C31A 1.500(3)
C3A C4A 1.410(3)
C3A C8A 1.417(2)
C4A C5A 1.372(3)
C5A C6A 1.399(3)
C6A C7A 1.370(3)
C7A C8A 1.413(3)
C8A C9A 1.454(3)
C9A C10A 1.414(3)
C9A C14A 1.428(3)
C10A C11A 1.361(3)
C11A C12A 1.393(3)
C12A C13A 1.380(3)
C13A C14A 1.439(3)
C13A C15A 1.515(3)
C21A C22A 1.397(3)
C21A C26A 1.406(3)
C22A C23A 1.395(3)
C22A C27A 1.507(3)
C23A C24A 1.385(3)
C24A C25A 1.366(3)
C25A C26A 1.386(3)
C26A C28A 1.497(3)
C31A C32A 1.393(3)
C31A C36A 1.394(2)
C32A C33A 1.388(3)
C33A C34A 1.384(3)
C34A C35A 1.381(3)
C35A C36A 1.390(3)

loop_
_geom_torsion_atom_site_label_1
_geom_torsion_atom_site_label_2
_geom_torsion_atom_site_label_3
_geom_torsion_atom_site_label_4
_geom_torsion
C1 C2 C3 C4 170.14(17)
C1 C2 C3 C8 -6.1(3)
C1 C2 C31 C32 -75.5(2)
C1 C2 C31 C36 104.6(2)
C1 C21 C22 C23 -177.71(19)
C1 C21 C22 C27 3.4(3)
C1 C21 C26 C25 177.92(18)
C1 C21 C26 C28 -3.8(3)
C2 C1 C14 C9 -3.7(2)
C2 C1 C14 C13 173.69(17)
C2 C1 C21 C22 90.3(2)
C2 C1 C21 C26 -87.8(2)
C2 C3 C4 C5 -175.01(16)
C2 C3 C8 C7 175.19(16)
C2 C3 C8 C9 -3.6(2)
C2 C31 C32 C33 179.76(18)
C2 C31 C36 C35 -179.67(18)
C3 C2 C31 C32 104.8(2)
C3 C2 C31 C36 -75.1(2)
C3 C4 C5 C6 -0.6(3)
C3 C8 C9 C10 -170.54(16)
C3 C8 C9 C14 9.6(2)
C4 C3 C8 C7 -1.1(2)
C4 C3 C8 C9 -179.93(16)
C4 C5 C6 C7 0.0(3)
C5 C6 C7 C8 0.1(3)
C6 C7 C8 C3 0.5(3)
C6 C7 C8 C9 179.26(17)
C7 C8 C9 C10 10.7(3)
C7 C8 C9 C14 -169.18(16)
C8 C3 C4 C5 1.2(3)
C8 C9 C10 C11 -178.40(17)
C8 C9 C14 C1 -6.0(2)
C8 C9 C14 C13 176.46(15)
C9 C10 C11 C12 0.8(3)
C10 C9 C14 C1 174.16(15)
C10 C9 C14 C13 -3.4(2)
C10 C11 C12 C13 -1.1(3)
C11 C12 C13 C14 -0.9(3)
C11 C12 C13 C15 178.44(17)
C12 C13 C14 C1 -174.28(16)
C12 C13 C14 C9 3.1(2)
C14 C1 C2 C3 9.9(3)
C14 C1 C2 C31 -169.85(15)
C14 C1 C21 C22 -87.4(2)
C14 C1 C21 C26 94.5(2)
C14 C9 C10 C11 1.5(3)
C15 C13 C14 C1 6.4(3)
C15 C13 C14 C9 -176.18(17)
C21 C1 C2 C3 -167.88(16)
C21 C1 C2 C31 12.4(2)
C21 C1 C14 C9 173.90(16)
C21 C1 C14 C13 -8.7(3)
C21 C22 C23 C24 0.3(3)
C22 C21 C26 C25 -0.1(3)
C22 C21 C26 C28 178.15(19)
C22 C23 C24 C25 -1.3(4)
C23 C24 C25 C26 1.5(3)
C24 C25 C26 C21 -0.9(3)
C24 C25 C26 C28 -179.1(2)
C26 C21 C22 C23 0.4(3)
C26 C21 C22 C27 -178.54(19)
C27 C22 C23 C24 179.2(2)
C31 C2 C3 C4 -10.1(2)
C31 C2 C3 C8 173.63(15)
C31 C32 C33 C34 0.0(3)
C32 C31 C36 C35 0.4(3)
C32 C33 C34 C35 0.3(3)
C33 C34 C35 C36 -0.2(3)
C34 C35 C36 C31 -0.1(3)
C36 C31 C32 C33 -0.3(3)
C1A C2A C3A C4A 174.34(17)
C1A C2A C3A C8A -6.7(3)
C1A C2A C31A C32A -106.6(2)
C1A C2A C31A C36A 77.6(2)
C1A C21A C22A C23A -177.53(18)
C1A C21A C22A C27A 4.7(3)
C1A C21A C26A C25A 176.84(17)
C1A C21A C26A C28A -5.6(3)
C2A C1A C14A C9A 4.0(3)
C2A C1A C14A C13A -178.50(17)
C2A C1A C21A C22A 79.7(2)
C2A C1A C21A C26A -98.2(2)
C2A C3A C4A C5A -179.09(16)
C2A C3A C8A C7A 178.72(16)
C2A C3A C8A C9A -0.5(2)
C2A C31A C32A C33A -176.38(18)
C2A C31A C36A C35A 175.98(18)
C3A C2A C31A C32A 75.9(2)
C3A C2A C31A C36A -99.8(2)
C3A C4A C5A C6A -0.2(3)
C3A C8A C9A C10A -171.06(16)
C3A C8A C9A C14A 9.4(2)
C4A C3A C8A C7A -2.3(2)
C4A C3A C8A C9A 178.48(16)
C4A C5A C6A C7A -1.1(3)
C5A C6A C7A C8A 0.7(3)
C6A C7A C8A C3A 1.0(3)
C6A C7A C8A C9A -179.80(17)
C7A C8A C9A C10A 9.8(3)
C7A C8A C9A C14A -169.77(16)
C8A C3A C4A C5A 2.0(3)
C8A C9A C10A C11A -175.68(17)
C8A C9A C14A C1A -11.1(2)
C8A C9A C14A C13A 171.25(16)
C9A C10A C11A C12A 2.2(3)
C10A C9A C14A C1A 169.38(16)
C10A C9A C14A C13A -8.3(2)
C10A C11A C12A C13A -3.7(3)
C11A C12A C13A C14A -0.9(3)
C11A C12A C13A C15A 175.76(17)
C12A C13A C14A C1A -170.69(17)
C12A C13A C14A C9A 6.8(3)
C14A C1A C2A C3A 4.9(3)
C14A C1A C2A C31A -172.40(16)
C14A C1A C21A C22A -105.0(2)
C14A C1A C21A C26A 77.0(2)
C14A C9A C10A C11A 3.9(3)
C15A C13A C14A C1A 13.0(3)
C15A C13A C14A C9A -169.54(17)
C21A C1A C2A C3A -179.74(15)
C21A C1A C2A C31A 2.9(3)
C21A C1A C14A C9A -171.09(16)
C21A C1A C14A C13A 6.4(3)
C21A C22A C23A C24A 0.5(3)
C22A C21A C26A C25A -1.1(3)
C22A C21A C26A C28A 176.40(18)
C22A C23A C24A C25A -0.7(3)
C23A C24A C25A C26A 0.0(3)
C24A C25A C26A C21A 1.0(3)
C24A C25A C26A C28A -176.6(2)
C26A C21A C22A C23A 0.4(3)
C26A C21A C22A C27A -177.38(19)
C27A C22A C23A C24A 178.4(2)
C31A C2A C3A C4A -8.2(2)
C31A C2A C3A C8A 170.74(16)
C31A C32A C33A C34A 0.5(3)
C32A C31A C36A C35A 0.0(3)
C32A C33A C34A C35A 0.1(3)
C33A C34A C35A C36A -0.6(3)
C34A C35A C36A C31A 0.5(3)
C36A C31A C32A C33A -0.5(3)
